data_1576619
loop_
_publ_author_name
'El Mustafa Ouaaka'
'Mustapha Aazza'
'El Mostafa Khechoubi'
'Mahmoud Ettakni'
'Thierry Maris'

_publ_contact_author_id_orcid 0000-0001-9731-4046
_publ_section_title
;
 Synthesis, optical and photovoltaic properties, and Hirshfeld surface
 analysis of hybrid organic-inorganic 2C6CoCl4
;
_journal_name_full 'Journal of Physics and Chemistry of Solids'
_journal_page_first 113329
_journal_paper_doi 10.1016/j.jpcs.2025.113329
_journal_volume 210
_journal_year 2026
_chemical_formula_moiety 'Cl4 Co, C6 H18 N2'
_chemical_formula_sum 'C6 H18 Cl4 Co N2'
_chemical_formula_weight 318.95
_chemical_name_common '1,6 diaminohexane tetrachlorocobaltate(II)'
_chemical_name_systematic
;
hexane-1,6-bis(aminium) tetrachloro-cobalt(ii)
;
_space_group_crystal_system triclinic
_space_group_IT_number 2
_space_group_name_Hall '-P 1'
_space_group_name_H-M_alt 'P -1'
_atom_sites_solution_hydrogens mixed
_atom_sites_solution_primary dual
_audit_contact_author_email thierry.maris@umontreal.ca
_audit_contact_author_name 'Thierry Maris'
_audit_contact_author_phone '+1 514 343 6111 3937'
_audit_creation_date 2025-02-22
_audit_creation_method
;
Olex2 1.5
(compiled 2024.02.16 svn.r378c4104 for OlexSys, GUI svn.r6928)
;
_cell_angle_alpha 75.867(2)
_cell_angle_beta 88.350(2)
_cell_angle_gamma 89.219(2)
_cell_formula_units_Z 2
_cell_length_a 7.2625(2)
_cell_length_b 9.8875(3)
_cell_length_c 9.8901(3)
_cell_measurement_reflns_used 9940
_cell_measurement_temperature 120
_cell_measurement_theta_max 63.439
_cell_measurement_theta_min 4.013
_cell_volume 688.39(4)
_computing_cell_refinement
;
SAINT (2013) V8.41; Integration Software for Single Crystal Data.
Bruker AXS Inc., Madison, WI 53719-1173.
;
_computing_data_collection
;
APEX 4 (2022) Bruker AXS Inc., Madison, WI 53719-1173.
;
_computing_data_reduction
;
SAINT (2013) V8.41; Integration Software for Single Crystal Data.
Bruker AXS Inc., Madison, WI 53719-1173.
;
_computing_molecular_graphics 'Olex2 1.5 (Dolomanov et al., 2009)'
_computing_publication_material 'Olex2 1.5 (Dolomanov et al., 2009)'
_computing_structure_refinement 'XL  (Sheldrick, 2008)'
_computing_structure_solution 'SHELXT 2018/2 (Sheldrick, 2018)'
_diffrn_ambient_temperature 120
_diffrn_detector 'CMOS Area detector'
_diffrn_detector_area_resol_mean 10.42
_diffrn_detector_type 'Bruker CMOS Photon III '
_diffrn_measured_fraction_theta_full 0.989
_diffrn_measured_fraction_theta_max 0.990
_diffrn_measurement_device 'k-geometry diffractometer'
_diffrn_measurement_device_type 'Bruker Venture Metaljet'
_diffrn_measurement_method '\w and \f scans'
_diffrn_radiation_collimation 'Focusing mirrors'
_diffrn_radiation_monochromator 'Helios MX Mirror Optics'
_diffrn_radiation_probe x-ray
_diffrn_radiation_type 'Ga K\a'
_diffrn_radiation_wavelength 1.34139
_diffrn_reflns_av_R_equivalents 0.0404
_diffrn_reflns_av_unetI/netI 0.0264
_diffrn_reflns_Laue_measured_fraction_full 0.989
_diffrn_reflns_Laue_measured_fraction_max 0.990
_diffrn_reflns_limit_h_max 9
_diffrn_reflns_limit_h_min -9
_diffrn_reflns_limit_k_max 13
_diffrn_reflns_limit_k_min -13
_diffrn_reflns_limit_l_max 13
_diffrn_reflns_limit_l_min -13
_diffrn_reflns_number 21981
_diffrn_reflns_point_group_measured_fraction_full 0.989
_diffrn_reflns_point_group_measured_fraction_max 0.990
_diffrn_reflns_theta_full 53.594
_diffrn_reflns_theta_max 63.481
_diffrn_reflns_theta_min 4.011
_diffrn_source 'Metal Jet'
_diffrn_source_current 3.57
_diffrn_source_power 0.24886469999999997
_diffrn_source_target Ga
_diffrn_source_type 'Gallium Liquid Metal Jet Source'
_diffrn_source_voltage 69.71
_exptl_absorpt_coefficient_mu 11.427
_exptl_absorpt_correction_T_max 0.2147
_exptl_absorpt_correction_T_min 0.0811
_exptl_absorpt_correction_type multi-scan
_exptl_absorpt_process_details
;
SADABS-2016/2 (Bruker,2016/2) was used for absorption correction.
wR2(int) was 0.1183 before and 0.0622 after correction.
The Ratio of minimum to maximum transmission is 0.3777.
The \l/2 correction factor is Not present.
;
_exptl_crystal_colour 'clear light blue'
_exptl_crystal_colour_lustre clear
_exptl_crystal_colour_modifier light
_exptl_crystal_colour_primary blue
_exptl_crystal_density_diffrn 1.539
_exptl_crystal_description block
_exptl_crystal_F_000 326
_exptl_crystal_size_max 0.33
_exptl_crystal_size_mid 0.17
_exptl_crystal_size_min 0.13
_refine_diff_density_max 0.623
_refine_diff_density_min -0.588
_refine_diff_density_rms 0.079
_refine_ls_extinction_coef .
_refine_ls_extinction_method none
_refine_ls_goodness_of_fit_ref 1.103
_refine_ls_hydrogen_treatment mixed
_refine_ls_matrix_type full
_refine_ls_number_parameters 142
_refine_ls_number_reflns 3388
_refine_ls_number_restraints 0
_refine_ls_restrained_S_all 1.103
_refine_ls_R_factor_all 0.0315
_refine_ls_R_factor_gt 0.0310
_refine_ls_shift/su_max 0.001
_refine_ls_shift/su_mean 0.000
_refine_ls_structure_factor_coef Fsqd
_refine_ls_weighting_details 'w=1/[\s^2^(Fo^2^)+(0.0420P)^2^+0.3674P] where P=(Fo^2^+2Fc^2^)/3'
_refine_ls_weighting_scheme calc
_refine_ls_wR_factor_gt 0.0795
_refine_ls_wR_factor_ref 0.0798
_reflns_Friedel_coverage 0.000
_reflns_Friedel_fraction_full .
_reflns_Friedel_fraction_max .
_reflns_number_gt 3332
_reflns_number_total 3388
_reflns_threshold_expression 'I > 2\s(I)'
_cod_data_source_file 2c6co120k2.cif
_cod_data_source_block 2c6co120k2
_cod_database_code 1576619

loop_
_space_group_symop_id
_space_group_symop_operation_xyz
1 'x, y, z'
2 '-x, -y, -z'

loop_
_atom_site_label
_atom_site_type_symbol
_atom_site_fract_x
_atom_site_fract_y
_atom_site_fract_z
_atom_site_U_iso_or_equiv
_atom_site_adp_type
_atom_site_occupancy
_atom_site_site_symmetry_order
_atom_site_calc_flag
_atom_site_refinement_flags_posn
_atom_site_refinement_flags_adp
_atom_site_refinement_flags_occupancy
_atom_site_disorder_assembly
_atom_site_disorder_group
Co1 Co 0.73928(3) 0.56003(3) 0.70630(3) 0.02287(9) Uani 1 1 d . . . . .
Cl1 Cl 0.50013(5) 0.67211(4) 0.78826(5) 0.02622(11) Uani 1 1 d . . . . .
Cl2 Cl 0.99411(6) 0.62880(5) 0.79847(5) 0.02745(11) Uani 1 1 d . . . . .
Cl3 Cl 0.76486(8) 0.61720(5) 0.47143(5) 0.03458(12) Uani 1 1 d . . . . .
Cl4 Cl 0.68639(6) 0.32680(4) 0.78935(4) 0.02484(10) Uani 1 1 d . . . . .
N2 N 0.7591(3) 0.27998(17) 0.48400(19) 0.0285(3) Uani 1 1 d . . . . .
C4 C 0.8310(3) 0.1334(2) 0.5129(2) 0.0320(4) Uani 1 1 d . . . . .
H4A H 0.954880 0.129531 0.552948 0.038 Uiso 1 1 calc R U . . .
H4B H 0.842860 0.103867 0.424384 0.038 Uiso 1 1 calc R U . . .
C5 C 0.7037(3) 0.0338(2) 0.6140(2) 0.0320(4) Uani 1 1 d . . . . .
H5A H 0.698833 0.061321 0.703771 0.038 Uiso 1 1 calc R U . . .
H5B H 0.757824 -0.061111 0.631545 0.038 Uiso 1 1 calc R U . . .
C6 C 0.5062(3) 0.02816(19) 0.5649(2) 0.0290(4) Uani 1 1 d . . . . .
H6A H 0.431661 -0.031520 0.641336 0.035 Uiso 1 1 calc R U . . .
H6B H 0.452286 0.123239 0.545105 0.035 Uiso 1 1 calc R U . . .
N1 N 0.2783(2) 0.36953(17) 0.91177(19) 0.0264(3) Uani 1 1 d . . . . .
C1 C 0.1443(2) 0.25949(19) 0.90110(19) 0.0249(3) Uani 1 1 d . . . . .
H1D H 0.114020 0.270020 0.802088 0.030 Uiso 1 1 calc R U . . .
H1E H 0.029072 0.271404 0.953044 0.030 Uiso 1 1 calc R U . . .
C2 C 0.2226(3) 0.1150(2) 0.9595(2) 0.0336(4) Uani 1 1 d . . . . .
H2D H 0.255435 0.105453 1.057894 0.040 Uiso 1 1 calc R U . . .
H2E H 0.336490 0.102683 0.906300 0.040 Uiso 1 1 calc R U . . .
C3 C 0.0855(3) 0.0014(2) 0.9521(3) 0.0360(5) Uani 1 1 d . . . . .
H3A H 0.148380 -0.090449 0.978053 0.043 Uiso 1 1 calc R U . . .
H3B H 0.045601 0.015966 0.854689 0.043 Uiso 1 1 calc R U . . .
H1A H 0.306(4) 0.363(3) 0.999(4) 0.048(8) Uiso 1 1 d . . . . .
H1B H 0.378(4) 0.364(3) 0.863(3) 0.036(7) Uiso 1 1 d . . . . .
H1C H 0.233(4) 0.450(3) 0.883(3) 0.041(7) Uiso 1 1 d . . . . .
H2A H 0.726(4) 0.298(3) 0.562(3) 0.039(7) Uiso 1 1 d . . . . .
H2B H 0.850(5) 0.334(3) 0.443(3) 0.046(8) Uiso 1 1 d . . . . .
H2C H 0.661(4) 0.287(3) 0.432(3) 0.044(8) Uiso 1 1 d . . . . .

loop_
_atom_site_aniso_label
_atom_site_aniso_U_11
_atom_site_aniso_U_22
_atom_site_aniso_U_33
_atom_site_aniso_U_23
_atom_site_aniso_U_13
_atom_site_aniso_U_12
Co1 0.01894(13) 0.02161(13) 0.02591(14) -0.00184(10) 0.00163(10) -0.00128(9)
Cl1 0.01956(19) 0.02421(19) 0.0333(2) -0.00432(16) 0.00150(15) 0.00027(14)
Cl2 0.01967(19) 0.0302(2) 0.0315(2) -0.00542(16) 0.00049(15) -0.00274(15)
Cl3 0.0474(3) 0.0272(2) 0.0258(2) -0.00048(16) 0.00195(18) 0.00054(18)
Cl4 0.02246(19) 0.02225(19) 0.0274(2) -0.00155(15) 0.00151(15) -0.00124(14)
N2 0.0353(9) 0.0212(7) 0.0273(8) -0.0026(6) 0.0027(7) -0.0035(6)
C4 0.0291(9) 0.0226(8) 0.0421(11) -0.0035(8) 0.0003(8) -0.0010(7)
C5 0.0363(10) 0.0203(8) 0.0359(10) 0.0005(7) -0.0044(8) -0.0020(7)
C6 0.0296(9) 0.0207(8) 0.0342(10) -0.0026(7) 0.0033(7) -0.0015(7)
N1 0.0214(7) 0.0238(7) 0.0312(8) -0.0016(6) 0.0030(6) -0.0044(6)
C1 0.0220(8) 0.0245(8) 0.0259(8) -0.0012(7) -0.0010(6) -0.0053(6)
C2 0.0241(9) 0.0237(9) 0.0472(12) 0.0024(8) 0.0000(8) -0.0023(7)
C3 0.0309(10) 0.0246(9) 0.0499(12) -0.0044(8) 0.0045(9) -0.0050(7)

loop_
_atom_type_symbol
_atom_type_description
_atom_type_scat_dispersion_real
_atom_type_scat_dispersion_imag
_atom_type_scat_source
C C 0.0137 0.0067 'International Tables Vol C Tables 4.2.6.8 and 6.1.1.4'
H H 0.0000 0.0000 'International Tables Vol C Tables 4.2.6.8 and 6.1.1.4'
Cl Cl 0.3281 0.5435 'International Tables Vol C Tables 4.2.6.8 and 6.1.1.4'
Co Co -0.6628 2.9049 'International Tables Vol C Tables 4.2.6.8 and 6.1.1.4'
N N 0.0241 0.0134 'International Tables Vol C Tables 4.2.6.8 and 6.1.1.4'

loop_
_geom_angle_atom_site_label_1
_geom_angle_atom_site_label_2
_geom_angle_atom_site_label_3
_geom_angle
_geom_angle_site_symmetry_1
_geom_angle_site_symmetry_3
Cl1 Co1 Cl4 106.238(18) . .
Cl2 Co1 Cl1 104.893(19) . .
Cl2 Co1 Cl4 111.907(18) . .
Cl3 Co1 Cl1 112.70(2) . .
Cl3 Co1 Cl2 110.01(2) . .
Cl3 Co1 Cl4 110.92(2) . .
C4 N2 H2A 108.7(19) . .
C4 N2 H2B 107(2) . .
C4 N2 H2C 109(2) . .
H2A N2 H2B 111(3) . .
H2A N2 H2C 108(3) . .
H2B N2 H2C 113(3) . .
N2 C4 H4A 109.4 . .
N2 C4 H4B 109.4 . .
N2 C4 C5 111.32(17) . .
H4A C4 H4B 108.0 . .
C5 C4 H4A 109.4 . .
C5 C4 H4B 109.4 . .
C4 C5 H5A 108.5 . .
C4 C5 H5B 108.5 . .
C4 C5 C6 115.14(16) . .
H5A C5 H5B 107.5 . .
C6 C5 H5A 108.5 . .
C6 C5 H5B 108.5 . .
C5 C6 H6A 108.9 . .
C5 C6 H6B 108.9 . .
C6 C6 C5 113.5(2) 2_656 .
C6 C6 H6A 108.9 2_656 .
C6 C6 H6B 108.9 2_656 .
H6A C6 H6B 107.7 . .
C1 N1 H1A 111(2) . .
C1 N1 H1B 111.3(18) . .
C1 N1 H1C 111(2) . .
H1A N1 H1B 110(3) . .
H1A N1 H1C 106(3) . .
H1B N1 H1C 108(3) . .
N1 C1 H1D 109.4 . .
N1 C1 H1E 109.4 . .
N1 C1 C2 111.15(15) . .
H1D C1 H1E 108.0 . .
C2 C1 H1D 109.4 . .
C2 C1 H1E 109.4 . .
C1 C2 H2D 109.3 . .
C1 C2 H2E 109.3 . .
C1 C2 C3 111.75(17) . .
H2D C2 H2E 107.9 . .
C3 C2 H2D 109.3 . .
C3 C2 H2E 109.3 . .
C2 C3 C3 113.4(2) . 2_557
C2 C3 H3A 108.9 . .
C2 C3 H3B 108.9 . .
C3 C3 H3A 108.9 2_557 .
C3 C3 H3B 108.9 2_557 .
H3A C3 H3B 107.7 . .

loop_
_geom_bond_atom_site_label_1
_geom_bond_atom_site_label_2
_geom_bond_distance
_geom_bond_site_symmetry_2
Co1 Cl1 2.2819(5) .
Co1 Cl2 2.2699(5) .
Co1 Cl3 2.2554(5) .
Co1 Cl4 2.2850(5) .
N2 C4 1.496(2) .
N2 H2A 0.86(3) .
N2 H2B 0.88(3) .
N2 H2C 0.88(3) .
C4 H4A 0.9900 .
C4 H4B 0.9900 .
C4 C5 1.521(3) .
C5 H5A 0.9900 .
C5 H5B 0.9900 .
C5 C6 1.533(3) .
C6 C6 1.524(4) 2_656
C6 H6A 0.9900 .
C6 H6B 0.9900 .
N1 C1 1.494(2) .
N1 H1A 0.88(3) .
N1 H1B 0.87(3) .
N1 H1C 0.84(3) .
C1 H1D 0.9900 .
C1 H1E 0.9900 .
C1 C2 1.514(3) .
C2 H2D 0.9900 .
C2 H2E 0.9900 .
C2 C3 1.528(3) .
C3 C3 1.537(4) 2_557
C3 H3A 0.9900 .
C3 H3B 0.9900 .

loop_
_geom_hbond_atom_site_label_D
_geom_hbond_atom_site_label_H
_geom_hbond_atom_site_label_A
_geom_hbond_distance_DH
_geom_hbond_distance_HA
_geom_hbond_distance_DA
_geom_hbond_angle_DHA
_geom_hbond_site_symmetry_A
_geom_hbond_publ_flag
C5 H5A Cl4 0.99 2.95 3.721(2) 135.7 . yes
C1 H1D Cl3 0.99 2.78 3.6310(19) 143.9 2_666 yes
C1 H1E Cl2 0.99 2.86 3.530(2) 125.4 2_667 yes
C1 H1E Cl4 0.99 2.98 3.5377(18) 116.8 1_455 yes
N1 H1A Cl1 0.88(3) 2.52(3) 3.3497(19) 159(3) 2_667 yes
N1 H1A Cl2 0.88(3) 2.93(3) 3.4384(19) 119(2) 2_667 yes
N1 H1B Cl4 0.87(3) 2.38(3) 3.2307(18) 165(2) . yes
N1 H1C Cl1 0.84(3) 2.91(3) 3.3573(16) 115(2) . yes
N1 H1C Cl2 0.84(3) 2.47(3) 3.2670(18) 157(3) 1_455 yes
N2 H2A Cl4 0.86(3) 2.34(3) 3.1933(19) 170(3) . yes
N2 H2B Cl2 0.88(3) 2.56(3) 3.2178(19) 133(3) 2_766 yes
N2 H2C Cl1 0.88(3) 2.45(3) 3.2658(19) 154(3) 2_666 yes

loop_
_geom_torsion_atom_site_label_1
_geom_torsion_atom_site_label_2
_geom_torsion_atom_site_label_3
_geom_torsion_atom_site_label_4
_geom_torsion
_geom_torsion_site_symmetry_1
_geom_torsion_site_symmetry_2
_geom_torsion_site_symmetry_3
_geom_torsion_site_symmetry_4
N2 C4 C5 C6 59.5(2) . . . .
C4 C5 C6 C6 64.4(3) . . . 2_656
N1 C1 C2 C3 178.82(18) . . . .
C1 C2 C3 C3 -66.9(3) . . . 2_557

_cod_database_fobs_code 1576619
